data_9014241
loop_
_publ_author_name
'Ben Chaabane, T.'
'Smiri-Dogguy L'
'Laligant, Y.'
'Le Bail, A.'

_publ_section_title
;
 Structure of Na2Ca(HPO4)2 determined ab initio from conventional
 powder diffraction data
 _cod_database_code 1000140
;
_journal_name_full 'European Journal of Solid State and Inorganic Chemistry'
_journal_page_first 937
_journal_page_last 946
_journal_volume 34
_journal_year 1997
_chemical_formula_sum 'Ca Na2 O8 P2'
_space_group_IT_number 4
_symmetry_space_group_name_Hall 'P 2yb'
_symmetry_space_group_name_H-M 'P 1 21 1'
_cell_angle_alpha 90
_cell_angle_beta 98.782
_cell_angle_gamma 90
_cell_length_a 9.0652
_cell_length_b 7.1468
_cell_length_c 5.4700
_cell_formula_units_Z 2
_cell_volume 350.231
_database_code_amcsd 0012610
_exptl_crystal_density_diffrn 2.617
_cod_duplicate_entry 1000140
_cod_original_formula_sum 'Ca P2 Na2 O8'
_cod_database_code 9014241
_amcsd_formula_title Na2Ca(HPO4)2

loop_
_space_group_symop_operation_xyz
x,y,z
-x,1/2+y,-z

loop_
_atom_site_label
_atom_site_fract_x
_atom_site_fract_y
_atom_site_fract_z
Ca 0.23310 0.00000 0.19700
P1 0.42550 0.21190 0.75760
P2 0.03610 0.85370 0.69010
Na1 0.24270 0.49200 0.05490
Na2 0.38430 0.73460 0.67960
O1 0.06750 0.85280 0.42330
O2 0.40200 0.19800 0.02880
O3 0.33510 0.39380 0.65350
O4 0.36810 0.05260 0.60420
O5 0.59160 0.25350 0.75430
O6 0.15640 0.74480 0.86380
O7 0.87630 0.79320 0.69900
O8 0.95260 0.56000 0.18980

loop_
_cod_related_entry_id
_cod_related_entry_database
_cod_related_entry_code
1 AMCSD 0012610
